data_1515847
loop_
_publ_author_name
'Ni, Zhaoping'
'McDaniel, Ashley M.'
'Shores, Matthew P.'

_publ_section_title
;
 Ambient temperature anion-dependent spin state switching observed in
 &#x201C;mostly low spin&#x201D; heteroleptic iron(ii) diimine complexes
;
_journal_issue 5
_journal_name_full 'Chemical Science'
_journal_page_first 615
_journal_paper_doi 10.1039/c0sc00303d
_journal_volume 1
_journal_year 2010
_chemical_formula_moiety 'C16 H28 Br2 Fe N8'
_chemical_formula_sum 'C16 H28 Br2 Fe N8'
_chemical_formula_weight 548.11
_chemical_name_systematic
;
?
;
_space_group_IT_number 14
_symmetry_cell_setting monoclinic
_symmetry_space_group_name_Hall '-P 2yn'
_symmetry_space_group_name_H-M 'P 1 21/n 1'
_atom_sites_solution_hydrogens geom
_atom_sites_solution_primary direct
_atom_sites_solution_secondary difmap
_audit_creation_method 'Bruker SHELXTL'
_cell_angle_alpha 90.00
_cell_angle_beta 90.539(4)
_cell_angle_gamma 90.00
_cell_formula_units_Z 4
_cell_length_a 9.5341(6)
_cell_length_b 16.1645(12)
_cell_length_c 13.7170(8)
_cell_measurement_reflns_used 6522
_cell_measurement_temperature 296(2)
_cell_measurement_theta_max 26.32
_cell_measurement_theta_min 2.52
_cell_volume 2113.9(2)
_computing_cell_refinement 'Bruker SMART'
_computing_data_collection 'Bruker SMART'
_computing_data_reduction 'Bruker SAINT'
_computing_molecular_graphics 'Bruker SHELXTL'
_computing_publication_material 'Bruker SHELXTL'
_computing_structure_refinement 'Bruker SHELXTL'
_computing_structure_solution 'Bruker SHELXTL'
_diffrn_ambient_temperature 296(2)
_diffrn_measured_fraction_theta_full 0.998
_diffrn_measured_fraction_theta_max 0.998
_diffrn_measurement_device_type 'CCD area detector'
_diffrn_measurement_method 'phi and omega scans'
_diffrn_radiation_monochromator graphite
_diffrn_radiation_source 'fine-focus sealed tube'
_diffrn_radiation_type MoK\a
_diffrn_radiation_wavelength 0.71073
_diffrn_reflns_av_R_equivalents 0.0814
_diffrn_reflns_av_sigmaI/netI 0.0694
_diffrn_reflns_limit_h_max 11
_diffrn_reflns_limit_h_min -11
_diffrn_reflns_limit_k_max 19
_diffrn_reflns_limit_k_min -19
_diffrn_reflns_limit_l_max 16
_diffrn_reflns_limit_l_min -16
_diffrn_reflns_number 17319
_diffrn_reflns_theta_full 24.71
_diffrn_reflns_theta_max 24.71
_diffrn_reflns_theta_min 2.14
_exptl_absorpt_coefficient_mu 4.513
_exptl_absorpt_correction_T_max 0.22
_exptl_absorpt_correction_T_min 0.14
_exptl_absorpt_correction_type multi-scan
_exptl_absorpt_process_details 'SADABS, Bruker(2000)'
_exptl_crystal_colour red
_exptl_crystal_density_diffrn 1.722
_exptl_crystal_density_method 'not measured'
_exptl_crystal_description block
_exptl_crystal_F_000 1104
_exptl_crystal_size_max 0.477
_exptl_crystal_size_mid 0.356
_exptl_crystal_size_min 0.344
_refine_diff_density_max 0.838
_refine_diff_density_min -0.874
_refine_diff_density_rms 0.117
_refine_ls_extinction_method none
_refine_ls_goodness_of_fit_ref 1.114
_refine_ls_hydrogen_treatment constr
_refine_ls_matrix_type full
_refine_ls_number_parameters 245
_refine_ls_number_reflns 3589
_refine_ls_number_restraints 0
_refine_ls_restrained_S_all 1.114
_refine_ls_R_factor_all 0.0845
_refine_ls_R_factor_gt 0.0564
_refine_ls_shift/su_max 0.000
_refine_ls_shift/su_mean 0.000
_refine_ls_structure_factor_coef Fsqd
_refine_ls_weighting_details 'calc w=1/[\s^2^(Fo^2^)+(0.1150P)^2^+0.0000P] where P=(Fo^2^+2Fc^2^)/3'
_refine_ls_weighting_scheme calc
_refine_ls_wR_factor_gt 0.1574
_refine_ls_wR_factor_ref 0.1954
_reflns_number_gt 2606
_reflns_number_total 3589
_reflns_threshold_expression >2sigma(I)
_cod_data_source_file c0sc00303d.txt
_cod_data_source_block 1
_cod_depositor_comments
;
The following automatic conversions were performed:

'_symmetry_cell_setting' value 'Monoclinic' changed to 'monoclinic'
according to
/usr/data/users/saulius/automatic-downloads/retrospective/RSC/lib/dictionaries/cif_core.dic
dictionary named 'cif_core.dic' version 2.4.2 from 2011-04-26.

Automatic conversion script
Id: cif_fix_values 2281 2013-09-26 08:29:07Z andrius 
;
_cod_original_sg_symbol_H-M 'P 21/n'
_cod_database_code 1515847

loop_
_symmetry_equiv_pos_as_xyz
'x, y, z'
'-x+1/2, y+1/2, -z+1/2'
'-x, -y, -z'
'x-1/2, -y-1/2, z-1/2'

loop_
_atom_site_label
_atom_site_type_symbol
_atom_site_fract_x
_atom_site_fract_y
_atom_site_fract_z
_atom_site_U_iso_or_equiv
_atom_site_adp_type
_atom_site_occupancy
_atom_site_symmetry_multiplicity
_atom_site_calc_flag
_atom_site_refinement_flags
Fe1 Fe 1.03684(15) 0.24734(9) 0.53234(11) 0.0344(4) Uani 1 1 d .
N1 N 1.0155(8) 0.2101(5) 0.3846(6) 0.036(2) Uani 1 1 d .
N2 N 0.9408(10) 0.2580(6) 0.2297(6) 0.046(2) Uani 1 1 d .
H2 H 0.8929 0.2946 0.1982 0.056 Uiso 1 1 calc R
N3 N 0.7780(11) 0.3756(5) 0.3238(7) 0.045(2) Uani 1 1 d .
H3 H 0.7757 0.3704 0.2614 0.054 Uiso 1 1 calc R
N4 N 0.8847(8) 0.3313(5) 0.4731(6) 0.0339(19) Uani 1 1 d .
C1 C 1.0903(13) 0.1418(7) 0.3372(9) 0.046(3) Uani 1 1 d .
H1A H 1.0881 0.0936 0.3793 0.055 Uiso 1 1 calc R
H1B H 1.1877 0.1575 0.3288 0.055 Uiso 1 1 calc R
C2 C 1.0279(13) 0.1193(8) 0.2392(10) 0.057(4) Uani 1 1 d .
H2A H 1.0871 0.0787 0.2078 0.068 Uiso 1 1 calc R
H2B H 0.9361 0.0949 0.2482 0.068 Uiso 1 1 calc R
C3 C 1.0148(12) 0.1945(8) 0.1752(9) 0.050(3) Uani 1 1 d .
H3A H 1.1071 0.2142 0.1572 0.060 Uiso 1 1 calc R
H3B H 0.9632 0.1809 0.1161 0.060 Uiso 1 1 calc R
C4 C 0.9450(10) 0.2613(6) 0.3282(8) 0.038(3) Uani 1 1 d .
C5 C 0.8642(10) 0.3276(6) 0.3786(8) 0.032(2) Uani 1 1 d .
C6 C 0.6885(11) 0.4368(7) 0.3721(9) 0.045(3) Uani 1 1 d .
H6A H 0.7315 0.4910 0.3677 0.054 Uiso 1 1 calc R
H6B H 0.5982 0.4391 0.3390 0.054 Uiso 1 1 calc R
C7 C 0.6677(12) 0.4157(7) 0.4748(10) 0.050(3) Uani 1 1 d .
H7A H 0.6064 0.3680 0.4793 0.060 Uiso 1 1 calc R
H7B H 0.6226 0.4616 0.5076 0.060 Uiso 1 1 calc R
C8 C 0.8093(12) 0.3963(7) 0.5259(9) 0.046(3) Uani 1 1 d .
H8A H 0.8662 0.4460 0.5286 0.055 Uiso 1 1 calc R
H8B H 0.7924 0.3783 0.5922 0.055 Uiso 1 1 calc R
N5 N 1.0246(9) 0.2870(6) 0.6805(7) 0.036(2) Uani 1 1 d .
N6 N 0.9426(10) 0.2481(6) 0.8338(6) 0.045(2) Uani 1 1 d .
H6 H 0.8900 0.2148 0.8658 0.054 Uiso 1 1 calc R
N7 N 0.7850(11) 0.1241(6) 0.7423(8) 0.052(3) Uani 1 1 d .
H7 H 0.7834 0.1314 0.8044 0.062 Uiso 1 1 calc R
N8 N 0.8886(8) 0.1655(5) 0.5963(6) 0.0337(19) Uani 1 1 d .
C9 C 1.1017(12) 0.3568(7) 0.7239(9) 0.047(3) Uani 1 1 d .
H9A H 1.0992 0.4032 0.6791 0.057 Uiso 1 1 calc R
H9B H 1.1990 0.3410 0.7336 0.057 Uiso 1 1 calc R
C10 C 1.0405(14) 0.3838(8) 0.8214(10) 0.055(3) Uani 1 1 d .
H10A H 1.1030 0.4235 0.8522 0.066 Uiso 1 1 calc R
H10B H 0.9509 0.4106 0.8102 0.066 Uiso 1 1 calc R
C11 C 1.0214(13) 0.3125(8) 0.8867(9) 0.053(3) Uani 1 1 d .
H11A H 1.1119 0.2911 0.9073 0.064 Uiso 1 1 calc R
H11B H 0.9702 0.3293 0.9442 0.064 Uiso 1 1 calc R
C12 C 0.9509(11) 0.2403(6) 0.7367(7) 0.031(2) Uani 1 1 d .
C13 C 0.8703(10) 0.1726(6) 0.6881(8) 0.033(2) Uani 1 1 d .
C14 C 0.6965(12) 0.0608(7) 0.6998(8) 0.047(3) Uani 1 1 d .
H14A H 0.6064 0.0603 0.7320 0.057 Uiso 1 1 calc R
H14B H 0.7398 0.0070 0.7086 0.057 Uiso 1 1 calc R
C15 C 0.6764(12) 0.0780(7) 0.5941(9) 0.049(3) Uani 1 1 d .
H15A H 0.6125 0.1242 0.5859 0.058 Uiso 1 1 calc R
H15B H 0.6347 0.0300 0.5627 0.058 Uiso 1 1 calc R
C16 C 0.8141(11) 0.0980(7) 0.5460(8) 0.041(3) Uani 1 1 d .
H16A H 0.8728 0.0490 0.5459 0.049 Uiso 1 1 calc R
H16B H 0.7966 0.1138 0.4787 0.049 Uiso 1 1 calc R
Br1 Br 1.23726(13) 0.35975(6) 0.48462(8) 0.0432(3) Uani 1 1 d .
Br2 Br 1.23616(13) 0.12574(7) 0.57849(8) 0.0467(4) Uani 1 1 d .

loop_
_atom_site_aniso_label
_atom_site_aniso_U_11
_atom_site_aniso_U_22
_atom_site_aniso_U_33
_atom_site_aniso_U_23
_atom_site_aniso_U_13
_atom_site_aniso_U_12
Fe1 0.0335(7) 0.0395(8) 0.0303(8) -0.0024(6) -0.0002(7) -0.0007(7)
N1 0.034(5) 0.041(5) 0.034(5) -0.004(4) -0.005(4) 0.003(4)
N2 0.044(5) 0.065(7) 0.030(5) -0.002(5) -0.005(4) 0.014(5)
N3 0.053(6) 0.046(5) 0.038(5) 0.004(4) -0.001(5) 0.017(5)
N4 0.036(5) 0.033(5) 0.033(5) -0.004(4) 0.000(4) 0.005(4)
C1 0.044(7) 0.046(7) 0.046(7) -0.004(5) -0.009(6) 0.016(5)
C2 0.045(7) 0.057(8) 0.069(9) -0.028(7) -0.002(7) 0.014(6)
C3 0.046(7) 0.065(9) 0.041(7) -0.007(6) 0.000(5) 0.017(6)
C4 0.023(5) 0.038(6) 0.051(7) -0.001(5) -0.006(5) -0.009(4)
C5 0.026(5) 0.026(5) 0.045(6) 0.003(5) 0.006(4) -0.006(4)
C6 0.043(6) 0.037(6) 0.056(8) 0.005(6) 0.006(5) 0.017(5)
C7 0.041(6) 0.045(7) 0.064(8) -0.005(6) 0.008(6) 0.002(5)
C8 0.049(7) 0.040(6) 0.050(7) -0.012(6) 0.009(6) 0.006(5)
N5 0.035(5) 0.043(5) 0.030(5) 0.005(4) -0.005(4) -0.001(4)
N6 0.044(5) 0.060(6) 0.031(5) 0.000(5) -0.004(4) -0.019(5)
N7 0.055(7) 0.062(7) 0.039(5) 0.000(5) 0.004(5) -0.027(5)
N8 0.031(4) 0.036(5) 0.035(5) -0.004(4) 0.001(4) -0.004(4)
C9 0.039(7) 0.054(8) 0.049(7) -0.011(6) 0.013(5) -0.017(5)
C10 0.051(8) 0.060(8) 0.055(8) -0.020(7) 0.001(6) -0.006(6)
C11 0.053(7) 0.065(8) 0.041(7) -0.008(6) 0.008(6) -0.012(6)
C12 0.028(5) 0.039(6) 0.026(5) 0.006(5) -0.004(4) -0.004(4)
C13 0.032(5) 0.034(6) 0.032(6) -0.001(5) 0.004(4) -0.003(5)
C14 0.047(7) 0.040(7) 0.055(8) -0.003(6) 0.008(5) -0.014(5)
C15 0.051(7) 0.043(7) 0.051(8) -0.001(6) 0.001(6) -0.013(5)
C16 0.043(6) 0.037(6) 0.043(7) 0.003(5) -0.006(5) -0.005(5)
Br1 0.0432(7) 0.0428(6) 0.0439(6) -0.0054(5) 0.0098(5) -0.0057(5)
Br2 0.0452(7) 0.0504(7) 0.0445(7) -0.0071(5) -0.0074(6) 0.0049(5)

loop_
_atom_type_symbol
_atom_type_description
_atom_type_scat_dispersion_real
_atom_type_scat_dispersion_imag
_atom_type_scat_source
C C 0.0033 0.0016 'International Tables Vol C Tables 4.2.6.8 and 6.1.1.4'
H H 0.0000 0.0000 'International Tables Vol C Tables 4.2.6.8 and 6.1.1.4'
N N 0.0061 0.0033 'International Tables Vol C Tables 4.2.6.8 and 6.1.1.4'
Fe Fe 0.3463 0.8444 'International Tables Vol C Tables 4.2.6.8 and 6.1.1.4'
Br Br -0.2901 2.4595 'International Tables Vol C Tables 4.2.6.8 and 6.1.1.4'

loop_
_geom_angle_atom_site_label_1
_geom_angle_atom_site_label_2
_geom_angle_atom_site_label_3
_geom_angle
N1 Fe1 N8 99.2(3)
N1 Fe1 N5 171.3(3)
N8 Fe1 N5 75.6(3)
N1 Fe1 N4 76.1(3)
N8 Fe1 N4 95.8(3)
N5 Fe1 N4 97.3(3)
N1 Fe1 Br1 91.2(2)
N8 Fe1 Br1 169.6(2)
N5 Fe1 Br1 94.2(2)
N4 Fe1 Br1 87.7(2)
N1 Fe1 Br2 94.3(2)
N8 Fe1 Br2 85.6(2)
N5 Fe1 Br2 92.2(2)
N4 Fe1 Br2 170.4(2)
Br1 Fe1 Br2 92.66(6)
C4 N1 C1 117.4(9)
C4 N1 Fe1 115.3(7)
C1 N1 Fe1 126.4(7)
C4 N2 C3 122.0(9)
C4 N2 H2 119.0
C3 N2 H2 119.0
C5 N3 C6 119.2(9)
C5 N3 H3 120.4
C6 N3 H3 120.4
C5 N4 C8 116.9(9)
C5 N4 Fe1 116.1(7)
C8 N4 Fe1 126.9(7)
N1 C1 C2 112.7(9)
N1 C1 H1A 109.0
C2 C1 H1A 109.0
N1 C1 H1B 109.0
C2 C1 H1B 109.0
H1A C1 H1B 107.8
C3 C2 C1 110.8(10)
C3 C2 H2A 109.5
C1 C2 H2A 109.5
C3 C2 H2B 109.5
C1 C2 H2B 109.5
H2A C2 H2B 108.1
N2 C3 C2 108.0(10)
N2 C3 H3A 110.1
C2 C3 H3A 110.1
N2 C3 H3B 110.1
C2 C3 H3B 110.1
H3A C3 H3B 108.4
N1 C4 N2 125.1(10)
N1 C4 C5 116.2(10)
N2 C4 C5 118.7(10)
N4 C5 N3 127.3(9)
N4 C5 C4 114.8(9)
N3 C5 C4 117.9(9)
C7 C6 N3 111.2(9)
C7 C6 H6A 109.4
N3 C6 H6A 109.4
C7 C6 H6B 109.4
N3 C6 H6B 109.4
H6A C6 H6B 108.0
C6 C7 C8 111.0(10)
C6 C7 H7A 109.4
C8 C7 H7A 109.4
C6 C7 H7B 109.4
C8 C7 H7B 109.4
H7A C7 H7B 108.0
N4 C8 C7 110.5(10)
N4 C8 H8A 109.5
C7 C8 H8A 109.5
N4 C8 H8B 109.5
C7 C8 H8B 109.5
H8A C8 H8B 108.1
C12 N5 C9 118.7(9)
C12 N5 Fe1 115.3(7)
C9 N5 Fe1 125.8(7)
C12 N6 C11 121.5(9)
C12 N6 H6 119.3
C11 N6 H6 119.3
C13 N7 C14 122.6(10)
C13 N7 H7 118.7
C14 N7 H7 118.7
C13 N8 C16 117.3(9)
C13 N8 Fe1 116.6(7)
C16 N8 Fe1 125.9(7)
N5 C9 C10 112.4(9)
N5 C9 H9A 109.1
C10 C9 H9A 109.1
N5 C9 H9B 109.1
C10 C9 H9B 109.1
H9A C9 H9B 107.9
C11 C10 C9 111.1(10)
C11 C10 H10A 109.4
C9 C10 H10A 109.4
C11 C10 H10B 109.4
C9 C10 H10B 109.4
H10A C10 H10B 108.0
N6 C11 C10 108.6(10)
N6 C11 H11A 110.0
C10 C11 H11A 110.0
N6 C11 H11B 110.0
C10 C11 H11B 110.0
H11A C11 H11B 108.3
N5 C12 N6 125.1(10)
N5 C12 C13 116.3(9)
N6 C12 C13 118.6(9)
N8 C13 N7 125.2(10)
N8 C13 C12 115.6(9)
N7 C13 C12 119.2(9)
N7 C14 C15 109.3(9)
N7 C14 H14A 109.8
C15 C14 H14A 109.8
N7 C14 H14B 109.8
C15 C14 H14B 109.8
H14A C14 H14B 108.3
C14 C15 C16 111.2(10)
C14 C15 H15A 109.4
C16 C15 H15A 109.4
C14 C15 H15B 109.4
C16 C15 H15B 109.4
H15A C15 H15B 108.0
N8 C16 C15 111.8(9)
N8 C16 H16A 109.2
C15 C16 H16A 109.2
N8 C16 H16B 109.2
C15 C16 H16B 109.2
H16A C16 H16B 107.9

loop_
_geom_bond_atom_site_label_1
_geom_bond_atom_site_label_2
_geom_bond_distance
Fe1 N1 2.122(9)
Fe1 N8 2.130(8)
Fe1 N5 2.135(9)
Fe1 N4 2.141(8)
Fe1 Br1 2.7212(18)
Fe1 Br2 2.8023(18)
N1 C4 1.313(14)
N1 C1 1.469(13)
N2 C4 1.352(14)
N2 C3 1.456(14)
N2 H2 0.8600
N3 C5 1.354(14)
N3 C6 1.468(14)
N3 H3 0.8600
N4 C5 1.310(14)
N4 C8 1.467(13)
C1 C2 1.509(18)
C1 H1A 0.9700
C1 H1B 0.9700
C2 C3 1.503(18)
C2 H2A 0.9700
C2 H2B 0.9700
C3 H3A 0.9700
C3 H3B 0.9700
C4 C5 1.493(15)
C6 C7 1.464(17)
C6 H6A 0.9700
C6 H6B 0.9700
C7 C8 1.547(17)
C7 H7A 0.9700
C7 H7B 0.9700
C8 H8A 0.9700
C8 H8B 0.9700
N5 C12 1.291(13)
N5 C9 1.469(14)
N6 C12 1.341(13)
N6 C11 1.470(14)
N6 H6 0.8600
N7 C13 1.357(14)
N7 C14 1.445(14)
N7 H7 0.8600
N8 C13 1.278(13)
N8 C16 1.471(13)
C9 C10 1.527(17)
C9 H9A 0.9700
C9 H9B 0.9700
C10 C11 1.472(18)
C10 H10A 0.9700
C10 H10B 0.9700
C11 H11A 0.9700
C11 H11B 0.9700
C12 C13 1.491(14)
C14 C15 1.487(17)
C14 H14A 0.9700
C14 H14B 0.9700
C15 C16 1.510(15)
C15 H15A 0.9700
C15 H15B 0.9700
C16 H16A 0.9700
C16 H16B 0.9700

loop_
_geom_hbond_atom_site_label_D
_geom_hbond_atom_site_label_H
_geom_hbond_atom_site_label_A
_geom_hbond_distance_DH
_geom_hbond_distance_HA
_geom_hbond_distance_DA
_geom_hbond_angle_DHA
_geom_hbond_site_symmetry_A
N6 H6 Br1 0.86 2.50 3.351(9) 168.4 4_566
N7 H7 Br1 0.86 2.52 3.370(10) 169.9 4_566
N2 H2 Br2 0.86 2.56 3.400(9) 166.4 4_565
N3 H3 Br2 0.86 2.53 3.385(10) 170.0 4_565
